data_4028204
loop_
_publ_author_name
'Tomohiro Igarashi'
'Shigeru Arai'
'Atsushi Nishida'

_publ_section_title
;
 AntiCarbocyanative Cyclization of Enynes under Nickel Catalysis
;
_journal_name_full 'Journal of Organic Chemistry'
_journal_page_first 4366
_journal_page_last 4372
_journal_paper_doi 10.1021/jo400342y
_journal_volume 78
_journal_year 2013
_chemical_formula_sum 'C19 H24 N2 O2 S'
_chemical_formula_weight 344.46
_chemical_name_systematic
; 
 ? 
;
_space_group_IT_number 2
_symmetry_cell_setting triclinic
_symmetry_space_group_name_Hall '-P 1'
_symmetry_space_group_name_H-M 'P -1'
_atom_sites_solution_hydrogens geom
_atom_sites_solution_primary direct
_atom_sites_solution_secondary difmap
_audit_creation_method SHELXL-97
_cell_angle_alpha 99.1090(10)
_cell_angle_beta 94.8650(10)
_cell_angle_gamma 97.7090(10)
_cell_formula_units_Z 2
_cell_length_a 8.1578(8)
_cell_length_b 9.7710(10)
_cell_length_c 11.2573(11)
_cell_measurement_reflns_used 3294
_cell_measurement_temperature 173
_cell_measurement_theta_max 27.48
_cell_measurement_theta_min 2.53
_cell_volume 872.82(15)
_computing_cell_refinement 'APEX2 (Bruker AXS, 2006)'
_computing_data_collection 'APEX2 (Bruker AXS, 2006)'
_computing_data_reduction 'SAINT (Bruker AXS, 2004)'
_computing_molecular_graphics 'XSHEL (Bruker AXS,2002)'
_computing_publication_material 'XCIF (Bruker AXS, 2001)'
_computing_structure_refinement 'SHELXL-97 (Sheldrick, 1997)'
_computing_structure_solution 'SHELXS-97 (Sheldrick, 1997)'
_diffrn_ambient_temperature 173
_diffrn_detector_area_resol_mean 8.333
_diffrn_measured_fraction_theta_full 0.931
_diffrn_measured_fraction_theta_max 0.931
_diffrn_measurement_device_type 'Bruker APEXII CCD area detector'
_diffrn_measurement_method 'phi and omega scans'
_diffrn_radiation_monochromator graphite
_diffrn_radiation_source 'fine-focus sealed tube'
_diffrn_radiation_type MoK\a
_diffrn_radiation_wavelength 0.71073
_diffrn_reflns_av_R_equivalents 0.0104
_diffrn_reflns_av_sigmaI/netI 0.0196
_diffrn_reflns_limit_h_max 10
_diffrn_reflns_limit_h_min -10
_diffrn_reflns_limit_k_max 12
_diffrn_reflns_limit_k_min -6
_diffrn_reflns_limit_l_max 13
_diffrn_reflns_limit_l_min -14
_diffrn_reflns_number 4936
_diffrn_reflns_theta_full 27.51
_diffrn_reflns_theta_max 27.51
_diffrn_reflns_theta_min 2.14
_exptl_absorpt_coefficient_mu 0.199
_exptl_absorpt_correction_T_max 0.9612
_exptl_absorpt_correction_T_min 0.9426
_exptl_absorpt_correction_type empirical
_exptl_absorpt_process_details
;
SADABS Sheldrick 1996
;
_exptl_crystal_colour colorless
_exptl_crystal_density_diffrn 1.311
_exptl_crystal_description prismatic
_exptl_crystal_F_000 368
_exptl_crystal_size_max 0.30
_exptl_crystal_size_mid 0.20
_exptl_crystal_size_min 0.20
_refine_diff_density_max 0.444
_refine_diff_density_min -0.260
_refine_diff_density_rms 0.099
_refine_ls_extinction_method none
_refine_ls_goodness_of_fit_ref 1.217
_refine_ls_hydrogen_treatment constr
_refine_ls_matrix_type full
_refine_ls_number_parameters 219
_refine_ls_number_reflns 3751
_refine_ls_number_restraints 0
_refine_ls_restrained_S_all 1.217
_refine_ls_R_factor_all 0.0416
_refine_ls_R_factor_gt 0.0382
_refine_ls_shift/su_max 0.182
_refine_ls_shift/su_mean 0.007
_refine_ls_structure_factor_coef Fsqd
_refine_ls_weighting_details 'calc w=1/[\s^2^(Fo^2^)+(0.1000P)^2^+0.0000P] where P=(Fo^2^+2Fc^2^)/3'
_refine_ls_weighting_scheme calc
_refine_ls_wR_factor_gt 0.1394
_refine_ls_wR_factor_ref 0.1439
_reflns_number_gt 3409
_reflns_number_total 3751
_reflns_threshold_expression >2sigma(I)
_cod_data_source_file jo400342y_E-2f-H.cif
_cod_data_source_block a121120hoshi1-1
_cod_original_sg_symbol_H-M 'P -1 '
_cod_database_code 4028204

loop_
_symmetry_equiv_pos_as_xyz
'x, y, z'
'-x, -y, -z'

loop_
_atom_site_label
_atom_site_type_symbol
_atom_site_fract_x
_atom_site_fract_y
_atom_site_fract_z
_atom_site_U_iso_or_equiv
_atom_site_adp_type
_atom_site_occupancy
_atom_site_symmetry_multiplicity
_atom_site_calc_flag
_atom_site_refinement_flags
C1 C 0.3466(2) 1.08684(17) 0.38846(15) 0.0416(4) Uani 1 1 d .
H1A H 0.3843 1.1805 0.4361 0.062 Uiso 1 1 calc R
H1B H 0.2656 1.0933 0.3209 0.062 Uiso 1 1 calc R
H1C H 0.4420 1.0480 0.3569 0.062 Uiso 1 1 calc R
C2 C 0.26596(18) 0.99235(15) 0.46801(13) 0.0308(3) Uani 1 1 d .
C3 C 0.21749(19) 1.04795(15) 0.57862(14) 0.0335(3) Uani 1 1 d .
H3 H 0.2358 1.1467 0.6046 0.040 Uiso 1 1 calc R
C4 C 0.14257(18) 0.96157(15) 0.65219(13) 0.0301(3) Uani 1 1 d .
H4 H 0.1107 1.0008 0.7280 0.036 Uiso 1 1 calc R
C5 C 0.11504(17) 0.81768(14) 0.61347(12) 0.0247(3) Uani 1 1 d .
C6 C 0.16178(18) 0.75950(14) 0.50284(12) 0.0287(3) Uani 1 1 d .
H6 H 0.1419 0.6609 0.4764 0.034 Uiso 1 1 calc R
C7 C 0.23766(19) 0.84710(16) 0.43178(13) 0.0327(3) Uani 1 1 d .
H7 H 0.2712 0.8075 0.3567 0.039 Uiso 1 1 calc R
C8 C 0.28849(15) 0.68969(13) 0.87567(11) 0.0207(3) Uani 1 1 d .
C9 C 0.44475(16) 0.64147(13) 0.82556(12) 0.0238(3) Uani 1 1 d .
C10 C 0.40253(18) 0.56296(14) 0.69784(12) 0.0286(3) Uani 1 1 d .
H10 H 0.4160 0.6317 0.6410 0.034 Uiso 1 1 calc R
C11 C 0.21717(17) 0.51109(14) 0.69662(13) 0.0279(3) Uani 1 1 d .
H11A H 0.1604 0.4918 0.6131 0.033 Uiso 1 1 calc R
H11B H 0.1994 0.4248 0.7325 0.033 Uiso 1 1 calc R
C12 C 0.31750(17) 0.85087(12) 0.91685(12) 0.0244(3) Uani 1 1 d .
H12A H 0.4337 0.8790 0.9547 0.029 Uiso 1 1 calc R
H12B H 0.3068 0.8949 0.8437 0.029 Uiso 1 1 calc R
C13 C 0.20311(19) 0.91194(14) 1.00523(13) 0.0327(3) Uani 1 1 d .
H13A H 0.2527 1.0092 1.0417 0.039 Uiso 1 1 calc R
H13B H 0.0946 0.9155 0.9601 0.039 Uiso 1 1 calc R
C14 C 0.1744(2) 0.82728(16) 1.10536(14) 0.0386(4) Uani 1 1 d .
H14A H 0.0901 0.8646 1.1545 0.046 Uiso 1 1 calc R
H14B H 0.2793 0.8359 1.1590 0.046 Uiso 1 1 calc R
C15 C 0.1146(2) 0.67279(16) 1.05220(13) 0.0330(3) Uani 1 1 d .
H15A H 0.0914 0.6195 1.1182 0.040 Uiso 1 1 calc R
H15B H 0.0103 0.6639 0.9979 0.040 Uiso 1 1 calc R
C16 C 0.24701(17) 0.61294(14) 0.98170(12) 0.0251(3) Uani 1 1 d .
H16A H 0.2080 0.5125 0.9495 0.030 Uiso 1 1 calc R
H16B H 0.3496 0.6195 1.0373 0.030 Uiso 1 1 calc R
C17 C 0.59714(17) 0.65806(14) 0.88507(13) 0.0293(3) Uani 1 1 d .
H17 H 0.6822 0.6236 0.8416 0.035 Uiso 1 1 calc R
C18 C 0.64311(18) 0.72374(15) 1.00932(14) 0.0324(3) Uani 1 1 d .
C19 C 0.5044(2) 0.44640(18) 0.66058(16) 0.0425(4) Uani 1 1 d .
H19A H 0.6215 0.4868 0.6629 0.064 Uiso 1 1 calc R
H19B H 0.4627 0.3982 0.5783 0.064 Uiso 1 1 calc R
H19C H 0.4943 0.3793 0.7166 0.064 Uiso 1 1 calc R
N1 N 0.15595(14) 0.62825(11) 0.77084(10) 0.0234(3) Uani 1 1 d .
N2 N 0.68608(19) 0.77005(14) 1.10826(13) 0.0440(4) Uani 1 1 d .
O1 O -0.05267(13) 0.79035(11) 0.79631(9) 0.0337(3) Uani 1 1 d .
O2 O -0.08934(13) 0.59490(11) 0.62286(10) 0.0343(3) Uani 1 1 d .
S1 S 0.01825(4) 0.70561(3) 0.70447(3) 0.02485(15) Uani 1 1 d .

loop_
_atom_site_aniso_label
_atom_site_aniso_U_11
_atom_site_aniso_U_22
_atom_site_aniso_U_33
_atom_site_aniso_U_23
_atom_site_aniso_U_13
_atom_site_aniso_U_12
C1 0.0412(9) 0.0428(9) 0.0408(9) 0.0182(7) -0.0031(7) -0.0015(7)
C2 0.0284(7) 0.0324(7) 0.0316(8) 0.0116(6) -0.0060(6) 0.0031(6)
C3 0.0361(8) 0.0236(7) 0.0387(8) 0.0046(6) -0.0052(6) 0.0035(6)
C4 0.0317(7) 0.0286(7) 0.0289(7) 0.0008(5) -0.0004(6) 0.0078(6)
C5 0.0228(6) 0.0264(7) 0.0244(7) 0.0046(5) -0.0023(5) 0.0050(5)
C6 0.0358(8) 0.0243(6) 0.0238(7) 0.0011(5) -0.0024(6) 0.0044(6)
C7 0.0391(8) 0.0354(8) 0.0233(7) 0.0055(6) 0.0003(6) 0.0055(6)
C8 0.0196(6) 0.0205(6) 0.0218(6) 0.0037(5) 0.0024(5) 0.0018(5)
C9 0.0233(7) 0.0208(6) 0.0272(7) 0.0034(5) 0.0066(5) 0.0013(5)
C10 0.0300(7) 0.0286(7) 0.0266(7) 0.0020(5) 0.0082(5) 0.0027(6)
C11 0.0282(7) 0.0244(7) 0.0286(7) -0.0011(5) 0.0018(5) 0.0028(5)
C12 0.0269(7) 0.0194(6) 0.0254(6) 0.0032(5) -0.0001(5) 0.0012(5)
C13 0.0368(8) 0.0246(7) 0.0346(8) -0.0037(6) 0.0025(6) 0.0087(6)
C14 0.0440(9) 0.0396(8) 0.0307(8) -0.0036(6) 0.0120(6) 0.0076(7)
C15 0.0337(8) 0.0360(8) 0.0303(7) 0.0061(6) 0.0129(6) 0.0026(6)
C16 0.0274(7) 0.0242(6) 0.0249(6) 0.0075(5) 0.0047(5) 0.0027(5)
C17 0.0232(7) 0.0292(7) 0.0353(8) 0.0045(6) 0.0041(5) 0.0036(5)
C18 0.0241(7) 0.0267(7) 0.0452(9) 0.0071(6) -0.0028(6) 0.0021(5)
C19 0.0369(9) 0.0405(9) 0.0481(9) -0.0059(7) 0.0149(7) 0.0084(7)
N1 0.0234(6) 0.0215(5) 0.0233(5) 0.0012(4) -0.0006(4) 0.0016(4)
N2 0.0457(9) 0.0369(7) 0.0443(8) 0.0026(6) -0.0123(6) 0.0041(6)
O1 0.0249(5) 0.0440(6) 0.0336(6) 0.0039(5) 0.0058(4) 0.0116(4)
O2 0.0255(5) 0.0357(6) 0.0358(6) 0.0027(4) -0.0065(4) -0.0059(4)
S1 0.0181(2) 0.0285(2) 0.0265(2) 0.00326(15) -0.00031(14) 0.00197(14)

loop_
_atom_type_symbol
_atom_type_description
_atom_type_scat_dispersion_real
_atom_type_scat_dispersion_imag
_atom_type_scat_source
C C 0.0033 0.0016 'International Tables Vol C Tables 4.2.6.8 and 6.1.1.4'
H H 0.0000 0.0000 'International Tables Vol C Tables 4.2.6.8 and 6.1.1.4'
N N 0.0061 0.0033 'International Tables Vol C Tables 4.2.6.8 and 6.1.1.4'
O O 0.0106 0.0060 'International Tables Vol C Tables 4.2.6.8 and 6.1.1.4'
S S 0.1246 0.1234 'International Tables Vol C Tables 4.2.6.8 and 6.1.1.4'

loop_
_geom_angle_atom_site_label_1
_geom_angle_atom_site_label_2
_geom_angle_atom_site_label_3
_geom_angle
C2 C1 H1A 109.5
C2 C1 H1B 109.5
H1A C1 H1B 109.5
C2 C1 H1C 109.5
H1A C1 H1C 109.5
H1B C1 H1C 109.5
C3 C2 C7 118.36(14)
C3 C2 C1 120.85(14)
C7 C2 C1 120.79(14)
C2 C3 C4 121.17(13)
C2 C3 H3 119.4
C4 C3 H3 119.4
C5 C4 C3 119.18(13)
C5 C4 H4 120.4
C3 C4 H4 120.4
C4 C5 C6 120.73(13)
C4 C5 S1 120.12(11)
C6 C5 S1 119.14(10)
C7 C6 C5 119.14(13)
C7 C6 H6 120.4
C5 C6 H6 120.4
C6 C7 C2 121.41(14)
C6 C7 H7 119.3
C2 C7 H7 119.3
N1 C8 C9 101.39(10)
N1 C8 C16 106.84(10)
C9 C8 C16 108.86(10)
N1 C8 C12 117.76(10)
C9 C8 C12 110.12(10)
C16 C8 C12 111.21(10)
C17 C9 C10 122.75(12)
C17 C9 C8 126.81(12)
C10 C9 C8 110.36(11)
C9 C10 C19 115.87(13)
C9 C10 C11 101.24(11)
C19 C10 C11 113.72(12)
C9 C10 H10 108.5
C19 C10 H10 108.5
C11 C10 H10 108.5
N1 C11 C10 103.80(10)
N1 C11 H11A 111.0
C10 C11 H11A 111.0
N1 C11 H11B 111.0
C10 C11 H11B 111.0
H11A C11 H11B 109.0
C13 C12 C8 117.22(11)
C13 C12 H12A 108.0
C8 C12 H12A 108.0
C13 C12 H12B 108.0
C8 C12 H12B 108.0
H12A C12 H12B 107.2
C14 C13 C12 112.71(11)
C14 C13 H13A 109.1
C12 C13 H13A 109.1
C14 C13 H13B 109.0
C12 C13 H13B 109.0
H13A C13 H13B 107.8
C13 C14 C15 110.50(12)
C13 C14 H14A 109.6
C15 C14 H14A 109.5
C13 C14 H14B 109.5
C15 C14 H14B 109.5
H14A C14 H14B 108.1
C16 C15 C14 109.83(12)
C16 C15 H15A 109.7
C14 C15 H15A 109.7
C16 C15 H15B 109.7
C14 C15 H15B 109.7
H15A C15 H15B 108.2
C15 C16 C8 112.77(11)
C15 C16 H16A 109.0
C8 C16 H16A 109.0
C15 C16 H16B 109.0
C8 C16 H16B 109.0
H16A C16 H16B 107.8
C9 C17 C18 125.54(13)
C9 C17 H17 117.2
C18 C17 H17 117.2
N2 C18 C17 175.84(15)
C10 C19 H19A 109.5
C10 C19 H19B 109.5
H19A C19 H19B 109.5
C10 C19 H19C 109.5
H19A C19 H19C 109.5
H19B C19 H19C 109.5
C11 N1 C8 107.86(10)
C11 N1 S1 117.44(9)
C8 N1 S1 128.80(8)
O1 S1 O2 118.83(6)
O1 S1 N1 108.06(6)
O2 S1 N1 105.29(6)
O1 S1 C5 107.85(7)
O2 S1 C5 106.48(6)
N1 S1 C5 110.19(6)

loop_
_geom_bond_atom_site_label_1
_geom_bond_atom_site_label_2
_geom_bond_distance
C1 C2 1.512(2)
C1 H1A 0.9800
C1 H1B 0.9800
C1 H1C 0.9800
C2 C3 1.389(2)
C2 C7 1.395(2)
C3 C4 1.393(2)
C3 H3 0.9500
C4 C5 1.3863(19)
C4 H4 0.9500
C5 C6 1.3908(18)
C5 S1 1.7699(14)
C6 C7 1.384(2)
C6 H6 0.9500
C7 H7 0.9500
C8 N1 1.5189(16)
C8 C9 1.5376(18)
C8 C16 1.5445(17)
C8 C12 1.5496(17)
C9 C17 1.3382(19)
C9 C10 1.5068(18)
C10 C19 1.525(2)
C10 C11 1.527(2)
C10 H10 1.0000
C11 N1 1.4763(16)
C11 H11A 0.9900
C11 H11B 0.9900
C12 C13 1.5283(19)
C12 H12A 0.9900
C12 H12B 0.9900
C13 C14 1.516(2)
C13 H13A 0.9900
C13 H13B 0.9900
C14 C15 1.530(2)
C14 H14A 0.9900
C14 H14B 0.9900
C15 C16 1.5186(19)
C15 H15A 0.9900
C15 H15B 0.9900
C16 H16A 0.9900
C16 H16B 0.9900
C17 C18 1.439(2)
C17 H17 0.9500
C18 N2 1.140(2)
C19 H19A 0.9800
C19 H19B 0.9800
C19 H19C 0.9800
N1 S1 1.6297(11)
O1 S1 1.4311(10)
O2 S1 1.4417(10)

loop_
_geom_torsion_atom_site_label_1
_geom_torsion_atom_site_label_2
_geom_torsion_atom_site_label_3
_geom_torsion_atom_site_label_4
_geom_torsion
C7 C2 C3 C4 0.1(2)
C1 C2 C3 C4 179.75(13)
C2 C3 C4 C5 -0.5(2)
C3 C4 C5 C6 0.2(2)
C3 C4 C5 S1 -179.39(10)
C4 C5 C6 C7 0.5(2)
S1 C5 C6 C7 -179.91(11)
C5 C6 C7 C2 -0.9(2)
C3 C2 C7 C6 0.6(2)
C1 C2 C7 C6 -179.03(13)
N1 C8 C9 C17 -174.52(13)
C16 C8 C9 C17 -62.12(17)
C12 C8 C9 C17 60.04(17)
N1 C8 C9 C10 2.35(13)
C16 C8 C9 C10 114.75(12)
C12 C8 C9 C10 -123.09(11)
C17 C9 C10 C19 29.1(2)
C8 C9 C10 C19 -147.92(12)
C17 C9 C10 C11 152.62(13)
C8 C9 C10 C11 -24.40(14)
C9 C10 C11 N1 37.36(13)
C19 C10 C11 N1 162.34(12)
N1 C8 C12 C13 84.14(14)
C9 C8 C12 C13 -160.35(11)
C16 C8 C12 C13 -39.59(16)
C8 C12 C13 C14 43.04(17)
C12 C13 C14 C15 -52.90(18)
C13 C14 C15 C16 61.94(17)
C14 C15 C16 C8 -60.10(16)
N1 C8 C16 C15 -81.92(13)
C9 C8 C16 C15 169.33(11)
C12 C8 C16 C15 47.83(15)
C10 C9 C17 C18 -175.74(13)
C8 C9 C17 C18 0.8(2)
C9 C17 C18 N2 145(2)
C10 C11 N1 C8 -38.36(13)
C10 C11 N1 S1 117.00(11)
C9 C8 N1 C11 22.14(12)
C16 C8 N1 C11 -91.78(12)
C12 C8 N1 C11 142.32(11)
C9 C8 N1 S1 -129.52(10)
C16 C8 N1 S1 116.56(11)
C12 C8 N1 S1 -9.34(17)
C11 N1 S1 O1 166.19(10)
C8 N1 S1 O1 -44.42(13)
C11 N1 S1 O2 38.24(11)
C8 N1 S1 O2 -172.37(11)
C11 N1 S1 C5 -76.21(11)
C8 N1 S1 C5 73.18(12)
C4 C5 S1 O1 13.45(13)
C6 C5 S1 O1 -166.15(11)
C4 C5 S1 O2 142.03(11)
C6 C5 S1 O2 -37.57(13)
C4 C5 S1 N1 -104.28(12)
C6 C5 S1 N1 76.12(12)
